data_9004695
loop_
_publ_author_name
'Roberts, A. C.'
'Cooper, M. A.'
'Hawthorne, F. C.'
'Criddle, A. J.'
'Stirling, J. A. R.'

_publ_section_title
;
 Sewardite, CaFe2(AsO4)(OH)2, the Ca-analogue of carminite,
 from Tsumeb, Namibia: Description and crystal structure
;
_journal_name_full 'The Canadian Mineralogist'
_journal_page_first 1191
_journal_page_last 1198
_journal_paper_doi 10.2113/gscanmin.40.4.1191
_journal_volume 40
_journal_year 2002
_chemical_compound_source 'Tsumeb, Namibia'
_chemical_formula_sum 'As2 Ca Fe2 H2 O10'
_chemical_name_mineral Sewardite
_space_group_IT_number 66
_symmetry_space_group_name_Hall '-C 2 2c'
_symmetry_space_group_name_H-M 'C c c m'
_cell_angle_alpha 90
_cell_angle_beta 90
_cell_angle_gamma 90
_cell_formula_units_Z 8
_cell_length_a 16.461
_cell_length_b 7.434
_cell_length_c 12.131
_cell_volume 1484.483
_database_code_amcsd 0005788
_exptl_crystal_density_diffrn 4.149
_cod_original_cell_volume 1484.484
_cod_original_formula_sum 'Ca Fe2 As2 O10 H2'
_cod_database_code 9004695

loop_
_space_group_symop_operation_xyz
x,y,z
1/2+x,1/2+y,z
x,-y,1/2+z
1/2+x,1/2-y,1/2+z
-x,y,1/2-z
1/2-x,1/2+y,1/2-z
-x,y,1/2+z
1/2-x,1/2+y,1/2+z
x,-y,1/2-z
1/2+x,1/2-y,1/2-z
x,y,-z
1/2+x,1/2+y,-z
-x,-y,z
1/2-x,1/2-y,z
-x,-y,-z
1/2-x,1/2-y,-z

loop_
_atom_site_label
_atom_site_fract_x
_atom_site_fract_y
_atom_site_fract_z
_atom_site_U_iso_or_equiv
_atom_site_type_symbol
_atom_site_attached_hydrogens
Ca1 0.00000 0.00000 0.25000 0.01850 Ca 0
Ca2 0.25000 0.75000 0.00000 0.01010 Ca 0
Fe 0.37896 0.13210 0.13404 0.00560 Fe 0
As1 0.04504 0.74470 0.00000 0.00540 As 0
As2 0.21374 0.00000 0.25000 0.00480 As 0
O1 0.01440 0.22460 0.11190 0.00500 O 0
O2 0.08850 0.52900 0.00000 0.00600 O 0
O3 0.12190 -0.11400 0.00000 0.01200 O 0
O4 0.15110 0.17770 0.23890 0.01100 O 0
O5 0.27200 -0.01500 0.13780 0.00500 O 0
O-H6 0.17110 0.23300 0.00000 0.00500 O 1
O-H7 0.42430 0.00000 0.25000 0.01700 O 1

loop_
_cod_changelog_entry_id
_cod_changelog_entry_author
_cod_changelog_entry_date
_cod_changelog_entry_text
1
;cod-tools version 3.8.0
Id: cif_guess_AMCSD_atom_types 9574 2023-05-10 09:00:05Z saulius
;
2023-05-10T18:49:28+03:00
;Derived atom types and hydrogen counts
from atom names that follow the AMCSD naming convention
(Wat == water, O-H == hydroxyl).
;

loop_
_cod_related_entry_id
_cod_related_entry_database
_cod_related_entry_code
1 AMCSD 0005788
